data_2207534
loop_
_publ_author_name
'Jia, Yun-Hua'
'Palmer, David R. J.'
'Quail, J. Wilson'

_publ_section_title
;
 The mono-(<i>S</i>)-\a-methylbenzylammonium salt of
 (<i>R</i>)-homocitric lactone
;
_journal_coeditor_code FL6200
_journal_issue 12
_journal_name_full 'Acta Crystallographica Section E'
_journal_page_first o4034
_journal_page_last o4036
_journal_paper_doi 10.1107/S1600536805034240
_journal_volume 61
_journal_year 2005
_chemical_formula_iupac 'C8 H12 N + , C7 H7 O6 -'
_chemical_formula_moiety 'C8 H12 N + , C7 H7 O6 -'
_chemical_formula_sum 'C15 H19 N O6'
_chemical_formula_weight 309.31
_chemical_name_systematic
;
(S)-\a-methylbenzylammonium (R)-2-carboxymethyl-5-oxofuran-2-carboxylate
;
_space_group_IT_number 19
_symmetry_cell_setting orthorhombic
_symmetry_space_group_name_Hall 'P 2ac 2ab'
_symmetry_space_group_name_H-M 'P 21 21 21'
_atom_sites_solution_hydrogens geom
_atom_sites_solution_primary direct
_atom_sites_solution_secondary difmap
_audit_creation_method SHELXL97
_cell_angle_alpha 90.00
_cell_angle_beta 90.00
_cell_angle_gamma 90.00
_cell_formula_units_Z 4
_cell_length_a 7.4654(2)
_cell_length_b 9.9907(3)
_cell_length_c 20.3404(5)
_cell_measurement_reflns_used 1979
_cell_measurement_temperature 173(2)
_cell_measurement_theta_max 27.48
_cell_measurement_theta_min 0.998
_cell_volume 1517.08(7)
_computing_cell_refinement 'SCALEPACK (Otwinowski & Minor, 1997)'
_computing_data_collection 'COLLECT (Nonius, 1998)'
_computing_data_reduction 'SCALEPACK and DENZO (Otwinowski & Minor, 1997)'
_computing_molecular_graphics 'ORTEP-3 for Windows (Farrugia, 1997)'
_computing_publication_material SHELXL97
_computing_structure_refinement 'SHELXL97 (Sheldrick, 1997)'
_computing_structure_solution 'SIR97 (Altomare <i>et al.</i>,  1999)'
_diffrn_ambient_temperature 173(2)
_diffrn_detector_area_resol_mean 9
_diffrn_measured_fraction_theta_full 0.996
_diffrn_measured_fraction_theta_max 0.996
_diffrn_measurement_device 'Nonius KappaCCD area-detector'
_diffrn_measurement_method '\f scans and \w scans with \k offsets'
_diffrn_radiation_monochromator 'horizonally mounted graphite crystal'
_diffrn_radiation_source 'fine-focus sealed tube'
_diffrn_radiation_type MoK\a
_diffrn_radiation_wavelength 0.71073
_diffrn_reflns_av_R_equivalents 0.0098
_diffrn_reflns_av_sigmaI/netI 0.0359
_diffrn_reflns_limit_h_max 9
_diffrn_reflns_limit_h_min -9
_diffrn_reflns_limit_k_max 12
_diffrn_reflns_limit_k_min -12
_diffrn_reflns_limit_l_max 26
_diffrn_reflns_limit_l_min -26
_diffrn_reflns_number 21123
_diffrn_reflns_theta_full 27.48
_diffrn_reflns_theta_max 27.48
_diffrn_reflns_theta_min 3.63
_diffrn_standards_decay_% 0
_diffrn_standards_interval_count 0
_diffrn_standards_interval_time 0
_diffrn_standards_number 0
_exptl_absorpt_coefficient_mu 0.105
_exptl_absorpt_correction_type none
_exptl_crystal_colour colourless
_exptl_crystal_density_diffrn 1.354
_exptl_crystal_density_method 'not measured'
_exptl_crystal_description plate
_exptl_crystal_F_000 656
_exptl_crystal_size_max 0.20
_exptl_crystal_size_mid 0.10
_exptl_crystal_size_min 0.02
_refine_diff_density_max 0.166
_refine_diff_density_min -0.194
_refine_ls_extinction_method none
_refine_ls_goodness_of_fit_ref 1.100
_refine_ls_hydrogen_treatment constr
_refine_ls_matrix_type full
_refine_ls_number_parameters 202
_refine_ls_number_reflns 1998
_refine_ls_number_restraints 0
_refine_ls_restrained_S_all 1.100
_refine_ls_R_factor_all 0.0564
_refine_ls_R_factor_gt 0.0417
_refine_ls_shift/su_max 0.000
_refine_ls_shift/su_mean 0.000
_refine_ls_structure_factor_coef Fsqd
_refine_ls_weighting_details 'calc w = 1/[\s^2^(Fo^2^)+(0.0389P)^2^+0.3713P] where P = (Fo^2^+2Fc^2^)/3'
_refine_ls_weighting_scheme calc
_refine_ls_wR_factor_gt 0.0896
_refine_ls_wR_factor_ref 0.0972
_reflns_number_gt 1666
_reflns_number_total 1998
_reflns_threshold_expression I>2\s(I)
_cod_data_source_file fl6200.cif
_cod_data_source_block I
_cod_original_cell_volume 1517.01(7)
_cod_database_code 2207534
_cod_database_fobs_code 2207534

loop_
_symmetry_equiv_pos_as_xyz
'x, y, z'
'-x+1/2, -y, z+1/2'
'x+1/2, -y+1/2, -z'
'-x, y+1/2, -z+1/2'

loop_
_atom_site_label
_atom_site_fract_x
_atom_site_fract_y
_atom_site_fract_z
_atom_site_U_iso_or_equiv
_atom_site_adp_type
_atom_site_calc_flag
_atom_site_refinement_flags
_atom_site_occupancy
_atom_site_type_symbol
N1 0.4907(3) 0.57759(19) 0.14627(9) 0.0311(5) Uani d . 1 N
H1A 0.3767 0.6098 0.1466 0.047 Uiso calc R 1 H
H1B 0.5575 0.6226 0.1765 0.047 Uiso calc R 1 H
H1C 0.4895 0.4889 0.1564 0.047 Uiso calc R 1 H
C8 0.7497(4) 0.5242(3) 0.07635(15) 0.0454(7) Uani d . 1 C
H8A 0.8043 0.5376 0.0330 0.068 Uiso calc R 1 H
H8B 0.7307 0.4283 0.0838 0.068 Uiso calc R 1 H
H8C 0.8293 0.5599 0.1104 0.068 Uiso calc R 1 H
C9 0.5707(4) 0.5967(2) 0.07908(11) 0.0324(6) Uani d . 1 C
H9 0.5938 0.6944 0.0728 0.039 Uiso calc R 1 H
C10 0.4434(4) 0.5512(3) 0.02563(12) 0.0360(6) Uani d . 1 C
C11 0.4254(5) 0.6280(3) -0.03118(14) 0.0533(9) Uani d . 1 C
H11 0.4859 0.7113 -0.0350 0.064 Uiso calc R 1 H
C12 0.3165(6) 0.5810(4) -0.08291(15) 0.0689(12) Uani d . 1 C
H12 0.3046 0.6324 -0.1220 0.083 Uiso calc R 1 H
C13 0.2274(5) 0.4612(5) -0.07704(17) 0.0718(12) Uani d . 1 C
H13 0.1548 0.4300 -0.1122 0.086 Uiso calc R 1 H
C14 0.2424(5) 0.3871(4) -0.02130(16) 0.0629(10) Uani d . 1 C
H14 0.1784 0.3054 -0.0172 0.075 Uiso calc R 1 H
C15 0.3517(4) 0.4311(3) 0.02976(14) 0.0491(8) Uani d . 1 C
H15 0.3636 0.3776 0.0681 0.059 Uiso calc R 1 H
O1 0.4503(2) -0.02607(16) 0.20162(8) 0.0319(4) Uani d . 1 O
H1 0.5092 -0.0957 0.2099 0.048 Uiso calc R 1 H
O2 0.3345(3) -0.15399(17) 0.12230(9) 0.0443(5) Uani d . 1 O
O3 -0.1294(3) 0.0903(2) 0.30345(11) 0.0534(6) Uani d . 1 O
O4 0.1028(2) 0.08729(16) 0.23590(8) 0.0309(4) Uani d . 1 O
O5 0.4445(2) 0.29997(16) 0.17066(8) 0.0326(4) Uani d . 1 O
O6 0.3440(2) 0.27032(16) 0.27307(7) 0.0309(4) Uani d . 1 O
C1 0.3441(3) -0.0480(2) 0.15052(11) 0.0288(5) Uani d . 1 C
C2 0.2384(4) 0.0728(2) 0.12937(11) 0.0302(5) Uani d . 1 C
H2A 0.1290 0.0416 0.1065 0.045 Uiso calc R 1 H
H2B 0.3107 0.1235 0.0971 0.045 Uiso calc R 1 H
C3 0.1824(3) 0.1682(2) 0.18409(11) 0.0271(5) Uani d . 1 C
C4 0.0313(3) 0.2649(2) 0.16270(12) 0.0332(6) Uani d . 1 C
H4A 0.0793 0.3553 0.1535 0.050 Uiso calc R 1 H
H4B -0.0309 0.2311 0.1230 0.050 Uiso calc R 1 H
C5 -0.0937(4) 0.2671(3) 0.22151(14) 0.0415(7) Uani d . 1 C
H5A -0.0726 0.3476 0.2488 0.062 Uiso calc R 1 H
H5B -0.2204 0.2663 0.2072 0.062 Uiso calc R 1 H
C6 -0.0494(4) 0.1428(2) 0.25895(14) 0.0367(6) Uani d . 1 C
C7 0.3388(3) 0.2509(2) 0.21142(11) 0.0254(5) Uani d . 1 C

loop_
_atom_site_aniso_label
_atom_site_aniso_U_11
_atom_site_aniso_U_22
_atom_site_aniso_U_33
_atom_site_aniso_U_12
_atom_site_aniso_U_13
_atom_site_aniso_U_23
N1 0.0368(12) 0.0255(10) 0.0310(10) -0.0003(10) 0.0016(9) -0.0030(8)
C8 0.0382(15) 0.0482(16) 0.0499(17) 0.0061(15) 0.0016(14) -0.0086(14)
C9 0.0396(14) 0.0258(11) 0.0318(12) -0.0003(12) 0.0071(11) 0.0028(10)
C10 0.0434(15) 0.0365(14) 0.0282(12) 0.0134(13) 0.0030(12) -0.0004(10)
C11 0.066(2) 0.0547(18) 0.0395(16) 0.0291(18) 0.0105(16) 0.0083(13)
C12 0.084(3) 0.091(3) 0.0318(16) 0.060(3) -0.0056(17) 0.0022(17)
C13 0.061(2) 0.102(3) 0.052(2) 0.039(3) -0.0164(18) -0.023(2)
C14 0.053(2) 0.084(3) 0.0524(19) 0.004(2) -0.0111(17) -0.0216(18)
C15 0.0563(19) 0.0546(18) 0.0363(15) -0.0044(17) -0.0062(14) -0.0057(13)
O1 0.0381(10) 0.0248(8) 0.0326(9) 0.0079(8) -0.0026(8) -0.0007(7)
O2 0.0495(12) 0.0272(9) 0.0563(12) 0.0081(9) -0.0106(10) -0.0124(8)
O3 0.0462(12) 0.0392(10) 0.0748(14) 0.0050(10) 0.0231(11) 0.0120(10)
O4 0.0277(9) 0.0211(7) 0.0439(10) -0.0001(7) 0.0044(8) 0.0028(7)
O5 0.0370(10) 0.0282(8) 0.0326(9) -0.0067(8) 0.0039(8) 0.0023(7)
O6 0.0397(10) 0.0267(8) 0.0264(8) -0.0040(8) -0.0022(7) -0.0015(6)
C1 0.0297(13) 0.0258(12) 0.0310(12) 0.0011(10) 0.0020(11) -0.0024(9)
C2 0.0322(13) 0.0255(12) 0.0327(13) 0.0020(11) -0.0077(11) -0.0048(10)
C3 0.0306(13) 0.0209(11) 0.0298(12) 0.0004(10) -0.0024(10) 0.0015(9)
C4 0.0321(13) 0.0261(12) 0.0414(14) 0.0053(11) -0.0079(11) -0.0013(11)
C5 0.0360(15) 0.0302(13) 0.0583(17) 0.0078(12) 0.0033(13) 0.0036(12)
C6 0.0314(14) 0.0255(11) 0.0533(16) -0.0004(12) 0.0039(13) -0.0021(12)
C7 0.0292(12) 0.0159(10) 0.0310(12) 0.0047(10) -0.0027(11) 0.0016(9)

loop_
_atom_type_symbol
_atom_type_description
_atom_type_scat_dispersion_real
_atom_type_scat_dispersion_imag
_atom_type_scat_source
C C 0.0033 0.0016 'International Tables Vol C Tables 4.2.6.8 and 6.1.1.4'
H H 0.0000 0.0000 'International Tables Vol C Tables 4.2.6.8 and 6.1.1.4'
N N 0.0061 0.0033 'International Tables Vol C Tables 4.2.6.8 and 6.1.1.4'
O O 0.0106 0.0060 'International Tables Vol C Tables 4.2.6.8 and 6.1.1.4'

loop_
_geom_angle_atom_site_label_1
_geom_angle_atom_site_label_2
_geom_angle_atom_site_label_3
_geom_angle
C9 N1 H1A 109.5
C9 N1 H1B 109.5
H1A N1 H1B 109.5
C9 N1 H1C 109.5
H1A N1 H1C 109.5
H1B N1 H1C 109.5
C9 C8 H8A 109.5
C9 C8 H8B 109.5
H8A C8 H8B 109.5
C9 C8 H8C 109.5
H8A C8 H8C 109.5
H8B C8 H8C 109.5
N1 C9 C10 111.4(2)
N1 C9 C8 108.8(2)
C10 C9 C8 112.5(2)
N1 C9 H9 108.0
C10 C9 H9 108.0
C8 C9 H9 108.0
C15 C10 C11 118.7(3)
C15 C10 C9 121.8(2)
C11 C10 C9 119.4(3)
C10 C11 C12 119.4(3)
C10 C11 H11 120.3
C12 C11 H11 120.3
C13 C12 C11 120.3(3)
C13 C12 H12 119.9
C11 C12 H12 119.9
C14 C13 C12 120.5(3)
C14 C13 H13 119.8
C12 C13 H13 119.8
C13 C14 C15 120.0(4)
C13 C14 H14 120.0
C15 C14 H14 120.0
C10 C15 C14 121.2(3)
C10 C15 H15 119.4
C14 C15 H15 119.4
C1 O1 H1 109.5
C6 O4 C3 111.55(18)
O2 C1 O1 123.6(2)
O2 C1 C2 122.5(2)
O1 C1 C2 113.93(19)
C1 C2 C3 115.87(19)
C1 C2 H2A 108.3
C3 C2 H2A 108.3
C1 C2 H2B 108.3
C3 C2 H2B 108.3
H2A C2 H2B 107.4
O4 C3 C2 107.07(17)
O4 C3 C7 110.33(18)
C2 C3 C7 113.1(2)
O4 C3 C4 104.63(19)
C2 C3 C4 112.6(2)
C7 C3 C4 108.70(18)
C5 C4 C3 103.6(2)
C5 C4 H4A 111.0
C3 C4 H4A 111.0
C5 C4 H4B 111.0
C3 C4 H4B 111.0
H4A C4 H4B 109.0
C6 C5 C4 104.7(2)
C6 C5 H5A 110.8
C4 C5 H5A 110.8
C6 C5 H5B 110.8
C4 C5 H5B 110.8
H5A C5 H5B 108.9
O3 C6 O4 120.0(2)
O3 C6 C5 129.4(3)
O4 C6 C5 110.6(2)
O5 C7 O6 125.3(2)
O5 C7 C3 116.93(19)
O6 C7 C3 117.6(2)

loop_
_geom_bond_atom_site_label_1
_geom_bond_atom_site_label_2
_geom_bond_distance
N1 C9 1.504(3)
N1 H1A 0.9100
N1 H1B 0.9100
N1 H1C 0.9100
C8 C9 1.521(4)
C8 H8A 0.9800
C8 H8B 0.9800
C8 H8C 0.9800
C9 C10 1.514(4)
C9 H9 1.0000
C10 C15 1.385(4)
C10 C11 1.394(4)
C11 C12 1.410(5)
C11 H11 0.9500
C12 C13 1.375(6)
C12 H12 0.9500
C13 C14 1.359(5)
C13 H13 0.9500
C14 C15 1.392(4)
C14 H14 0.9500
C15 H15 0.9500
O1 C1 1.326(3)
O1 H1 0.8400
O2 C1 1.207(3)
O3 C6 1.204(3)
O4 C6 1.349(3)
O4 C3 1.455(3)
O5 C7 1.245(3)
O6 C7 1.269(3)
C1 C2 1.505(3)
C2 C3 1.523(3)
C2 H2A 0.9900
C2 H2B 0.9900
C3 C7 1.534(3)
C3 C4 1.548(3)
C4 C5 1.517(4)
C4 H4A 0.9900
C4 H4B 0.9900
C5 C6 1.493(4)
C5 H5A 0.9900
C5 H5B 0.9900

loop_
_geom_hbond_atom_site_label_D
_geom_hbond_atom_site_label_H
_geom_hbond_atom_site_label_A
_geom_hbond_site_symmetry_A
_geom_hbond_distance_DH
_geom_hbond_distance_HA
_geom_hbond_distance_DA
_geom_hbond_angle_DHA
O1 H1 O6 4_645 0.84 1.76 2.600(2) 173
N1 H1A O2 1_565 0.91 2.43 2.965(3) 118
N1 H1A O3 4 0.91 2.12 2.887(3) 142
N1 H1B O6 4_655 0.91 1.94 2.815(3) 160
N1 H1C O5 . 0.91 1.94 2.839(3) 170
C2 H2B O5 . 0.99 2.52 2.867(3) 100
C4 H4A O3 4 0.99 2.53 3.404(3) 147
C5 H5A O4 4 0.99 2.43 3.315(3) 149
C12 H12 O6 2_564 0.95 2.59 3.496(3) 159
C13 H13 O1 3_455 0.95 2.56 3.334(4) 139
C15 H15 O5 . 0.95 2.31 3.226(3) 163

loop_
_geom_torsion_atom_site_label_1
_geom_torsion_atom_site_label_2
_geom_torsion_atom_site_label_3
_geom_torsion_atom_site_label_4
_geom_torsion
N1 C9 C10 C15 -45.5(3)
C8 C9 C10 C15 76.9(3)
N1 C9 C10 C11 138.3(3)
C8 C9 C10 C11 -99.3(3)
C15 C10 C11 C12 -0.7(4)
C9 C10 C11 C12 175.6(3)
C10 C11 C12 C13 0.7(5)
C11 C12 C13 C14 0.3(5)
C12 C13 C14 C15 -1.4(5)
C11 C10 C15 C14 -0.4(4)
C9 C10 C15 C14 -176.6(3)
C13 C14 C15 C10 1.4(5)
O2 C1 C2 C3 148.3(3)
O1 C1 C2 C3 -33.1(3)
C6 O4 C3 C2 -135.5(2)
C6 O4 C3 C7 101.0(2)
C6 O4 C3 C4 -15.8(2)
C1 C2 C3 O4 -48.8(3)
C1 C2 C3 C7 73.0(3)
C1 C2 C3 C4 -163.3(2)
O4 C3 C4 C5 21.7(2)
C2 C3 C4 C5 137.6(2)
C7 C3 C4 C5 -96.2(2)
C3 C4 C5 C6 -20.0(3)
C3 O4 C6 O3 -177.8(2)
C3 O4 C6 C5 2.9(3)
C4 C5 C6 O3 -167.7(3)
C4 C5 C6 O4 11.5(3)
O4 C3 C7 O5 163.72(19)
C2 C3 C7 O5 43.8(3)
C4 C3 C7 O5 -82.1(3)
O4 C3 C7 O6 -20.4(3)
C2 C3 C7 O6 -140.3(2)
C4 C3 C7 O6 93.8(2)

loop_
_cod_related_entry_id
_cod_related_entry_database
_cod_related_entry_code
1 ChemSpider 21180008
